data_4102164
loop_
_publ_author_name
'Minghuey Shieh'
'Chia-Hua Ho'
'Wen-Shyan Sheu'
'Horng-Wen Chen'

_publ_section_title
;
 Selective Insertion of Oxygen and Selenium into an Electron-Precise
 Paramagnetic Selenium-Manganese Carbonyl Cluster [Se6Mn6(CO)18]4-
;
_journal_name_full 'Journal of the American Chemical Society'
_journal_page_first 4032
_journal_page_last 4033
_journal_paper_doi 10.1021/ja9091566
_journal_volume 132
_journal_year 2010
_chemical_formula_moiety 'C25 H40 Mn3 N2 O9 Se3'
_chemical_formula_sum 'C25 H40 Mn3 N2 O9 Se3'
_chemical_formula_weight 914.29
_chemical_name_systematic
;
 ?
;
_space_group_IT_number 2
_symmetry_cell_setting triclinic
_symmetry_space_group_name_Hall '-P 1'
_symmetry_space_group_name_H-M 'P -1'
_atom_sites_solution_hydrogens geom
_atom_sites_solution_primary direct
_atom_sites_solution_secondary difmap
_audit_creation_method SHELXL-97
_cell_angle_alpha 104.0210(10)
_cell_angle_beta 97.0140(10)
_cell_angle_gamma 110.2910(10)
_cell_formula_units_Z 2
_cell_length_a 10.2800(2)
_cell_length_b 12.0770(2)
_cell_length_c 15.1550(3)
_cell_measurement_reflns_used 32090
_cell_measurement_temperature 200(2)
_cell_measurement_theta_max 25.028
_cell_measurement_theta_min 2.037
_cell_volume 1667.67(6)
_computing_cell_refinement 'HKL Scalepack (Otwinowski & Minor 1997)'
_computing_data_collection 'Collect (Nonius BV, 1997-2000)'
_computing_data_reduction 'HKL Denzo and Scalepack'
_computing_molecular_graphics 'Ortep-3 for Windows (Farrugia, 1997)'
_computing_publication_material 'WinGX publication routines (Farrugia, 1999)'
_computing_structure_refinement 'SHELXL-97 (Sheldrick, 1997)'
_computing_structure_solution 'SHELXS-97 (Sheldrick, 1997)'
_diffrn_ambient_temperature 200(2)
_diffrn_detector_area_resol_mean 9
_diffrn_measured_fraction_theta_full 0.993
_diffrn_measured_fraction_theta_max 0.993
_diffrn_measurement_device_type KappaCCD
_diffrn_measurement_method 'CCD rotation images, thick slices'
_diffrn_radiation_monochromator graphite
_diffrn_radiation_source 'fine-focus sealed tube'
_diffrn_radiation_type MoK\a
_diffrn_radiation_wavelength 0.71073
_diffrn_reflns_av_R_equivalents 0.0639
_diffrn_reflns_av_sigmaI/netI 0.0428
_diffrn_reflns_limit_h_max 12
_diffrn_reflns_limit_h_min -12
_diffrn_reflns_limit_k_max 14
_diffrn_reflns_limit_k_min -14
_diffrn_reflns_limit_l_max 18
_diffrn_reflns_limit_l_min -18
_diffrn_reflns_number 22014
_diffrn_reflns_theta_full 25.05
_diffrn_reflns_theta_max 25.05
_diffrn_reflns_theta_min 2.25
_exptl_absorpt_coefficient_mu 4.441
_exptl_absorpt_correction_T_max 0.45
_exptl_absorpt_correction_T_min 0.2833
_exptl_absorpt_correction_type multi-scan
_exptl_absorpt_process_details
;
 ?
;
_exptl_crystal_colour black
_exptl_crystal_density_diffrn 1.821
_exptl_crystal_density_method 'not measured'
_exptl_crystal_description prism
_exptl_crystal_F_000 906
_exptl_crystal_size_max 0.26
_exptl_crystal_size_mid 0.2
_exptl_crystal_size_min 0.16
_refine_diff_density_max 3.415
_refine_diff_density_min -1.915
_refine_diff_density_rms 0.320
_refine_ls_extinction_coef 0.0123(13)
_refine_ls_extinction_expression Fc^*^=kFc[1+0.001xFc^2^\l^3^/sin(2\q)]^-1/4^
_refine_ls_extinction_method SHELXL
_refine_ls_goodness_of_fit_ref 1.123
_refine_ls_hydrogen_treatment fixed
_refine_ls_matrix_type full
_refine_ls_number_parameters 317
_refine_ls_number_reflns 5875
_refine_ls_number_restraints 0
_refine_ls_restrained_S_all 1.123
_refine_ls_R_factor_all 0.0790
_refine_ls_R_factor_gt 0.0689
_refine_ls_shift/su_max 0.022
_refine_ls_shift/su_mean 0.000
_refine_ls_structure_factor_coef Fsqd
_refine_ls_weighting_details 'calc w=1/[\s^2^(Fo^2^)+(0.1100P)^2^+9.7045P] where P=(Fo^2^+2Fc^2^)/3'
_refine_ls_weighting_scheme calc
_refine_ls_wR_factor_gt 0.1807
_refine_ls_wR_factor_ref 0.1948
_reflns_number_gt 5184
_reflns_number_total 5875
_reflns_threshold_expression >2sigma(I)
_cod_data_source_file ja9091566_si_002.cif
_cod_data_source_block '[Et4N]4[1]'
_cod_original_cell_volume 1667.67(5)
_cod_database_code 4102164

loop_
_symmetry_equiv_pos_as_xyz
'x, y, z'
'-x, -y, -z'

loop_
_atom_site_label
_atom_site_type_symbol
_atom_site_fract_x
_atom_site_fract_y
_atom_site_fract_z
_atom_site_U_iso_or_equiv
_atom_site_adp_type
_atom_site_occupancy
_atom_site_symmetry_multiplicity
_atom_site_calc_flag
_atom_site_refinement_flags
_atom_site_disorder_assembly
_atom_site_disorder_group
C1 C 0.6851(13) 0.9481(8) 0.1528(6) 0.056(3) Uani 1 1 d . . .
C2 C 0.5190(10) 0.7691(7) 0.0047(6) 0.043(2) Uani 1 1 d . . .
C3 C 0.7940(9) 0.8271(7) 0.0461(5) 0.0374(19) Uani 1 1 d . . .
C4 C 0.7015(8) 0.4994(7) 0.2225(5) 0.0282(15) Uani 1 1 d . . .
C5 C 0.4200(8) 0.4573(8) 0.1844(5) 0.0341(17) Uani 1 1 d . . .
C6 C 0.5847(8) 0.5853(7) 0.3351(5) 0.0289(15) Uani 1 1 d . . .
C7 C 0.7808(10) 0.8244(8) 0.4466(5) 0.0411(19) Uani 1 1 d . . .
C8 C 0.5096(13) 0.7812(11) 0.4103(8) 0.063(3) Uani 1 1 d . . .
C9 C 0.6960(11) 0.9641(9) 0.3756(6) 0.046(2) Uani 1 1 d . . .
C10 C 0.4626(17) 0.1064(15) 0.2886(12) 0.039(4) Uiso 0.50 1 d P A 9
H10A H 0.4732 0.0904 0.3482 0.047 Uiso 0.50 1 calc PR A 9
H10B H 0.4978 0.0548 0.2468 0.047 Uiso 0.50 1 calc PR A 9
C10' C 0.3734(15) 0.2093(13) 0.3246(10) 0.030(3) Uiso 0.50 1 d P A 10
H10C H 0.3703 0.2070 0.3879 0.036 Uiso 0.50 1 calc PR A 10
H10D H 0.3327 0.2660 0.3100 0.036 Uiso 0.50 1 calc PR A 10
C12 C 0.2365(17) -0.0708(14) 0.2482(11) 0.036(3) Uiso 0.50 1 d P A 11
H12A H 0.1385 -0.1124 0.2129 0.043 Uiso 0.50 1 calc PR A 11
H12B H 0.2915 -0.1157 0.2213 0.043 Uiso 0.50 1 calc PR A 11
C12' C 0.3444(15) -0.0133(13) 0.2818(10) 0.028(3) Uiso 0.50 1 d P A 12
H12C H 0.4441 0.0268 0.3138 0.034 Uiso 0.50 1 calc PR A 12
H12D H 0.3332 -0.0838 0.2299 0.034 Uiso 0.50 1 calc PR A 12
C14 C 0.2436(17) 0.1466(14) 0.2858(11) 0.036(3) Uiso 0.50 1 d P A 13
H14A H 0.3035 0.2306 0.2896 0.043 Uiso 0.50 1 calc PR A 13
H14B H 0.2413 0.1439 0.3490 0.043 Uiso 0.50 1 calc PR A 13
C14' C 0.1397(17) 0.0410(15) 0.2470(12) 0.037(3) Uiso 0.50 1 d P A 14
H14C H 0.0862 -0.0407 0.2027 0.044 Uiso 0.50 1 calc PR A 14
H14D H 0.1273 0.0341 0.3082 0.044 Uiso 0.50 1 calc PR A 14
C18 C 0.2642(18) -0.0285(15) 0.0804(12) 0.040(4) Uiso 0.50 1 d P B 15
H18A H 0.2822 -0.0081 0.0244 0.060 Uiso 0.50 1 calc PR B 15
H18B H 0.1635 -0.0701 0.0734 0.060 Uiso 0.50 1 calc PR B 15
H18C H 0.3109 -0.0819 0.0913 0.060 Uiso 0.50 1 calc PR B 15
C18' C 0.3731(18) -0.0177(15) 0.0866(12) 0.039(4) Uiso 0.50 1 d P B 16
H18D H 0.3713 -0.0047 0.0265 0.058 Uiso 0.50 1 calc PR B 16
H18E H 0.3162 -0.1029 0.0789 0.058 Uiso 0.50 1 calc PR B 16
H18F H 0.4694 0.0020 0.1170 0.058 Uiso 0.50 1 calc PR B 16
C11 C 0.550(2) 0.2414(19) 0.3018(16) 0.139(7) Uiso 1 1 d . . .
H11A H 0.6482 0.2603 0.3273 0.208 Uiso 1 1 calc R A 9
H11B H 0.5162 0.2926 0.3438 0.208 Uiso 1 1 calc R A 9
H11C H 0.5411 0.2570 0.2426 0.208 Uiso 1 1 calc R A 9
C13 C 0.2458(19) -0.0626(17) 0.3557(12) 0.111(5) Uiso 1 1 d . . .
H13A H 0.2091 -0.1447 0.3612 0.166 Uiso 1 1 calc R A 11
H13B H 0.1907 -0.0181 0.3810 0.166 Uiso 1 1 calc R A 11
H13C H 0.3433 -0.0200 0.3896 0.166 Uiso 1 1 calc R A 11
C16 C 0.0773(14) 0.1137(13) 0.2281(10) 0.081(4) Uiso 1 1 d . . .
H16A H 0.0423 0.1724 0.2602 0.121 Uiso 1 1 calc R A 13
H16B H 0.0162 0.0316 0.2255 0.121 Uiso 1 1 calc R A 13
H16C H 0.0785 0.1182 0.1659 0.121 Uiso 1 1 calc R A 13
C17 C 0.3111(13) 0.0688(11) 0.1481(8) 0.064(3) Uiso 1 1 d . . .
H17A H 0.2647 0.1212 0.1323 0.077 Uiso 1 1 calc R B 15
H17B H 0.4112 0.1101 0.1495 0.077 Uiso 1 1 calc R B 15
C19 C 0.073(3) 0.426(2) 0.0389(17) 0.067(6) Uiso 0.50 1 d P C 1
H19A H 0.1499 0.4789 0.0929 0.080 Uiso 0.50 1 calc PR C 1
H19B H 0.1097 0.3830 -0.0080 0.080 Uiso 0.50 1 calc PR C 1
C23 C 0.115(3) 0.559(2) 0.0773(17) 0.069(6) Uiso 0.50 1 d P C 2
H23A H 0.1930 0.6179 0.0611 0.082 Uiso 0.50 1 calc PR C 2
H23B H 0.1473 0.4981 0.0924 0.082 Uiso 0.50 1 calc PR C 2
C21 C 0.0322(17) 0.4172(15) -0.0831(11) 0.037(3) Uiso 0.50 1 d P . 3
H21A H 0.1219 0.4657 -0.0949 0.044 Uiso 0.50 1 calc PR . 3
H21B H 0.0439 0.3488 -0.0651 0.044 Uiso 0.50 1 calc PR . 3
C24 C 0.1362(15) 0.6014(13) -0.0245(10) 0.030(3) Uiso 0.50 1 d P . 4
H24A H 0.2086 0.6545 0.0317 0.036 Uiso 0.50 1 calc PR . 4
H24B H 0.1785 0.5594 -0.0680 0.036 Uiso 0.50 1 calc PR . 4
C20 C -0.0681(19) 0.3220(17) 0.0696(13) 0.113(5) Uiso 1 1 d . . .
H20A H -0.0342 0.2706 0.0972 0.170 Uiso 1 1 calc R C 1
H20B H -0.1421 0.2709 0.0148 0.170 Uiso 1 1 calc R C 1
H20C H -0.1050 0.3675 0.1137 0.170 Uiso 1 1 calc R C 1
C22 C 0.0770(15) 0.6330(13) 0.1694(10) 0.085(4) Uiso 1 1 d . . .
H22A H 0.1580 0.6677 0.2210 0.128 Uiso 1 1 calc R C 2
H22B H -0.0022 0.5762 0.1847 0.128 Uiso 1 1 calc R C 2
H22C H 0.0526 0.6983 0.1567 0.128 Uiso 1 1 calc R C 2
C25 C 0.0080(16) 0.4184(14) 0.4056(11) 0.033(3) Uiso 0.50 1 d P D 5
H25A H -0.0317 0.4392 0.3535 0.039 Uiso 0.50 1 calc PR D 5
H25B H -0.0435 0.3311 0.3973 0.039 Uiso 0.50 1 calc PR D 5
C30 C 0.1643(17) 0.5317(15) 0.5116(11) 0.038(4) Uiso 0.50 1 d P D 6
H30A H 0.2001 0.5084 0.5635 0.045 Uiso 0.50 1 calc PR D 6
H30B H 0.2163 0.6197 0.5228 0.045 Uiso 0.50 1 calc PR D 6
C27 C -0.0732(18) 0.3644(15) 0.4900(12) 0.039(4) Uiso 0.50 1 d P D 7
H27A H -0.0501 0.3163 0.4377 0.047 Uiso 0.50 1 calc PR D 7
H27B H -0.1754 0.3415 0.4758 0.047 Uiso 0.50 1 calc PR D 7
C29 C -0.0539(18) 0.5308(15) 0.4195(12) 0.038(3) Uiso 0.50 1 d P . 8
H29A H -0.1532 0.5173 0.4168 0.046 Uiso 0.50 1 calc PR . 8
H29B H -0.0493 0.4749 0.3631 0.046 Uiso 0.50 1 calc PR . 8
C26 C 0.1813(13) 0.4515(12) 0.4137(9) 0.076(3) Uiso 1 1 d . . .
H26A H 0.1950 0.4041 0.3574 0.114 Uiso 1 1 calc R D 5
H26B H 0.2187 0.4312 0.4660 0.114 Uiso 1 1 calc R D 5
H26C H 0.2302 0.5384 0.4222 0.114 Uiso 1 1 calc R D 5
C28 C -0.0311(10) 0.3298(9) 0.5788(7) 0.048(2) Uiso 1 1 d . . .
H28A H -0.0820 0.2426 0.5681 0.072 Uiso 1 1 calc R D 7
H28B H -0.0549 0.3760 0.6308 0.072 Uiso 1 1 calc R D 7
H28C H 0.0694 0.3493 0.5922 0.072 Uiso 1 1 calc R D 7
Mn1 Mn 0.65120(13) 0.78687(10) 0.10214(7) 0.0327(3) Uani 1 1 d . . .
Mn2 Mn 0.59131(11) 0.58522(10) 0.21665(7) 0.0239(3) Uani 1 1 d . . .
Mn3 Mn 0.64810(13) 0.80137(12) 0.34805(8) 0.0352(3) Uani 1 1 d . . .
Se1 Se 0.80324(7) 0.77798(6) 0.24096(5) 0.0285(2) Uani 1 1 d . . .
Se2 Se 0.61402(7) 0.56236(6) 0.05172(4) 0.0231(2) Uani 1 1 d . . .
Se3 Se 0.47302(8) 0.72864(8) 0.19927(5) 0.0358(3) Uani 1 1 d . . .
N1 N 0.3020(7) 0.0714(7) 0.2474(5) 0.0407(16) Uani 1 1 d . A .
N2 N 0.0000 0.5000 0.0000 0.044(2) Uani 1 2 d S . .
N3 N 0.0000 0.5000 0.5000 0.034(2) Uani 1 2 d S . .
O1 O 0.7045(10) 1.0502(6) 0.1820(4) 0.0676(16) Uani 1 1 d . . .
O2 O 0.4350(8) 0.7613(6) -0.0564(4) 0.0569(18) Uani 1 1 d . . .
O3 O 0.8926(10) 0.8587(6) 0.0137(4) 0.0676(16) Uani 1 1 d . . .
O4 O 0.7748(6) 0.4461(5) 0.2289(4) 0.0369(12) Uani 1 1 d . . .
O5 O 0.3115(6) 0.3775(6) 0.1676(4) 0.0523(17) Uani 1 1 d . . .
O6 O 0.5724(9) 0.5497(8) 0.4011(5) 0.0676(15) Uani 1 1 d . . .
O7 O 0.8651(8) 0.8415(6) 0.5132(4) 0.0569(13) Uani 1 1 d . . .
O8 O 0.4187(9) 0.7671(8) 0.4520(5) 0.0676(15) Uani 1 1 d . . .
O9 O 0.7303(8) 1.0706(7) 0.3958(4) 0.0569(13) Uani 1 1 d . . .

loop_
_atom_site_aniso_label
_atom_site_aniso_U_11
_atom_site_aniso_U_22
_atom_site_aniso_U_33
_atom_site_aniso_U_23
_atom_site_aniso_U_13
_atom_site_aniso_U_12
C1 0.101(8) 0.030(4) 0.025(4) 0.008(3) -0.004(4) 0.017(5)
C2 0.067(6) 0.032(4) 0.025(4) 0.008(3) -0.001(4) 0.017(4)
C3 0.047(5) 0.039(4) 0.022(4) 0.022(3) 0.006(3) 0.003(4)
C4 0.035(4) 0.034(4) 0.017(3) 0.011(3) 0.006(3) 0.012(3)
C5 0.034(4) 0.053(5) 0.026(4) 0.024(3) 0.007(3) 0.021(4)
C6 0.033(4) 0.042(4) 0.023(3) 0.023(3) 0.014(3) 0.016(3)
C7 0.055(5) 0.050(5) 0.025(4) 0.011(3) 0.015(4) 0.028(4)
C8 0.075(7) 0.076(7) 0.063(6) 0.022(6) 0.033(6) 0.053(6)
C9 0.066(6) 0.051(5) 0.030(4) 0.007(4) -0.001(4) 0.040(5)
Mn1 0.0431(7) 0.0295(6) 0.0210(6) 0.0120(4) -0.0010(5) 0.0086(5)
Mn2 0.0233(5) 0.0324(6) 0.0197(5) 0.0129(4) 0.0057(4) 0.0117(4)
Mn3 0.0430(7) 0.0463(7) 0.0234(6) 0.0106(5) 0.0087(5) 0.0256(6)
Se1 0.0283(4) 0.0335(4) 0.0188(4) 0.0104(3) 0.0018(3) 0.0058(3)
Se2 0.0207(4) 0.0310(4) 0.0192(4) 0.0117(3) 0.0041(3) 0.0095(3)
Se3 0.0355(5) 0.0464(5) 0.0328(4) 0.0133(3) 0.0039(3) 0.0249(4)
N1 0.035(4) 0.046(4) 0.035(4) 0.022(3) 0.002(3) 0.005(3)
N2 0.033(5) 0.054(6) 0.047(6) 0.006(5) 0.022(4) 0.024(5)
N3 0.036(5) 0.038(5) 0.026(4) 0.012(4) 0.002(4) 0.013(4)
O1 0.116(5) 0.042(3) 0.032(2) 0.015(2) 0.000(3) 0.019(3)
O2 0.080(5) 0.045(3) 0.035(3) 0.007(3) -0.018(3) 0.026(3)
O3 0.116(5) 0.042(3) 0.032(2) 0.015(2) 0.000(3) 0.019(3)
O4 0.044(3) 0.048(3) 0.030(3) 0.017(2) 0.010(2) 0.028(3)
O5 0.032(3) 0.065(4) 0.045(4) 0.031(3) 0.001(3) -0.007(3)
O6 0.082(4) 0.084(4) 0.067(3) 0.035(3) 0.049(3) 0.048(3)
O7 0.083(4) 0.061(3) 0.028(2) 0.006(2) -0.003(2) 0.039(3)
O8 0.082(4) 0.084(4) 0.067(3) 0.035(3) 0.049(3) 0.048(3)
O9 0.083(4) 0.061(3) 0.028(2) 0.006(2) -0.003(2) 0.039(3)

loop_
_atom_type_symbol
_atom_type_description
_atom_type_scat_dispersion_real
_atom_type_scat_dispersion_imag
_atom_type_scat_source
C C 0.0033 0.0016 'International Tables Vol C Tables 4.2.6.8 and 6.1.1.4'
H H 0.0000 0.0000 'International Tables Vol C Tables 4.2.6.8 and 6.1.1.4'
Mn Mn 0.3368 0.7283 'International Tables Vol C Tables 4.2.6.8 and 6.1.1.4'
Se Se -0.0929 2.2259 'International Tables Vol C Tables 4.2.6.8 and 6.1.1.4'
N N 0.0061 0.0033 'International Tables Vol C Tables 4.2.6.8 and 6.1.1.4'
O O 0.0106 0.0060 'International Tables Vol C Tables 4.2.6.8 and 6.1.1.4'

loop_
_geom_angle_atom_site_label_1
_geom_angle_atom_site_label_2
_geom_angle_atom_site_label_3
_geom_angle
_geom_angle_site_symmetry_1
_geom_angle_site_symmetry_3
O1 C1 Mn1 177.7(8) . .
O2 C2 Mn1 177.9(7) . .
O3 C3 Mn1 176.3(7) . .
O4 C4 Mn2 178.1(6) . .
O5 C5 Mn2 177.3(7) . .
O6 C6 Mn2 160.6(7) . .
O6 C6 Mn3 121.4(6) . .
Mn2 C6 Mn3 78.0(2) . .
O7 C7 Mn3 177.6(7) . .
O8 C8 Mn3 179.2(10) . .
O9 C9 Mn3 177.9(8) . .
C11 C10 N1 111.3(14) . .
C11 C10 H10A 109.4 . .
N1 C10 H10A 109.4 . .
C11 C10 H10B 109.4 . .
N1 C10 H10B 109.4 . .
H10A C10 H10B 108.0 . .
N1 C10' C11 94.4(10) . .
N1 C10' H10C 112.9 . .
C11 C10' H10C 112.8 . .
N1 C10' H10D 112.9 . .
C11 C10' H10D 112.9 . .
H10C C10' H10D 110.3 . .
C13 C12 N1 105.2(11) . .
C13 C12 H12A 110.7 . .
N1 C12 H12A 110.7 . .
C13 C12 H12B 110.7 . .
N1 C12 H12B 110.7 . .
H12A C12 H12B 108.8 . .
N1 C12' C13 110.5(11) . .
N1 C12' H12C 109.5 . .
C13 C12' H12C 109.5 . .
N1 C12' H12D 109.5 . .
C13 C12' H12D 109.5 . .
H12C C12' H12D 108.1 . .
N1 C14 C16 114.5(12) . .
N1 C14 H14A 108.6 . .
C16 C14 H14A 108.6 . .
N1 C14 H14B 108.6 . .
C16 C14 H14B 108.6 . .
H14A C14 H14B 107.6 . .
C16 C14' N1 121.8(13) . .
C16 C14' H14C 106.9 . .
N1 C14' H14C 106.9 . .
C16 C14' H14D 106.9 . .
N1 C14' H14D 106.9 . .
H14C C14' H14D 106.7 . .
C17 C18 H18A 109.5 . .
C17 C18 H18B 109.5 . .
H18A C18 H18B 109.5 . .
C17 C18 H18C 109.5 . .
H18A C18 H18C 109.5 . .
H18B C18 H18C 109.5 . .
C17 C18' H18D 109.5 . .
C17 C18' H18E 109.5 . .
H18D C18' H18E 109.5 . .
C17 C18' H18F 109.5 . .
H18D C18' H18F 109.5 . .
H18E C18' H18F 109.5 . .
C10 C11 C10' 65.1(11) . .
C10 C11 H11A 109.5 . .
C10' C11 H11A 146.1 . .
C10 C11 H11B 109.5 . .
C10' C11 H11B 50.1 . .
H11A C11 H11B 109.5 . .
C10 C11 H11C 109.5 . .
C10' C11 H11C 103.5 . .
H11A C11 H11C 109.5 . .
H11B C11 H11C 109.5 . .
C12 C13 C12' 37.7(8) . .
C12 C13 H13A 109.5 . .
C12' C13 H13A 127.6 . .
C12 C13 H13B 109.5 . .
C12' C13 H13B 119.3 . .
H13A C13 H13B 109.5 . .
C12 C13 H13C 109.5 . .
C12' C13 H13C 72.0 . .
H13A C13 H13C 109.5 . .
H13B C13 H13C 109.5 . .
C14' C16 C14 48.8(10) . .
C14' C16 H16A 139.0 . .
C14 C16 H16A 109.5 . .
C14' C16 H16B 63.1 . .
C14 C16 H16B 109.5 . .
H16A C16 H16B 109.5 . .
C14' C16 H16C 110.9 . .
C14 C16 H16C 109.5 . .
H16A C16 H16C 109.5 . .
H16B C16 H16C 109.5 . .
C18 C17 N1 123.9(12) . .
C18 C17 C18' 42.4(10) . .
N1 C17 C18' 122.3(10) . .
C18 C17 H17A 106.4 . .
N1 C17 H17A 106.4 . .
C18' C17 H17A 131.1 . .
C18 C17 H17B 106.4 . .
N1 C17 H17B 106.4 . .
C18' C17 H17B 66.6 . .
H17A C17 H17B 106.4 . .
N2 C19 C20 101.4(14) . .
N2 C19 H19A 111.5 . .
C20 C19 H19A 111.5 . .
N2 C19 H19B 111.5 . .
C20 C19 H19B 111.5 . .
H19A C19 H19B 109.3 . .
N2 C23 C22 113.2(16) . .
N2 C23 H23A 108.9 . .
C22 C23 H23A 108.9 . .
N2 C23 H23B 108.9 . .
C22 C23 H23B 108.9 . .
H23A C23 H23B 107.7 . .
C22 C21 N2 114.5(12) 2_565 .
C22 C21 H21A 108.6 2_565 .
N2 C21 H21A 108.6 . .
C22 C21 H21B 108.6 2_565 .
N2 C21 H21B 108.6 . .
H21A C21 H21B 107.6 . .
C20 C24 N2 104.0(10) 2_565 .
C20 C24 H24A 111.0 2_565 .
N2 C24 H24A 111.0 . .
C20 C24 H24B 111.0 2_565 .
N2 C24 H24B 111.0 . .
H24A C24 H24B 109.0 . .
C24 C20 C19 75.2(12) 2_565 .
C24 C20 H20A 175.2 2_565 .
C19 C20 H20A 109.5 . .
C24 C20 H20B 67.5 2_565 .
C19 C20 H20B 109.5 . .
H20A C20 H20B 109.5 . .
C24 C20 H20C 68.9 2_565 .
C19 C20 H20C 109.5 . .
H20A C20 H20C 109.5 . .
H20B C20 H20C 109.5 . .
C21 C22 C23 63.9(12) 2_565 .
C21 C22 H22A 172.2 2_565 .
C23 C22 H22A 109.5 . .
C21 C22 H22B 77.4 2_565 .
C23 C22 H22B 109.5 . .
H22A C22 H22B 109.5 . .
C21 C22 H22C 70.6 2_565 .
C23 C22 H22C 109.5 . .
H22A C22 H22C 109.5 . .
H22B C22 H22C 109.5 . .
N3 C25 C26 104.5(10) . .
N3 C25 H25A 110.8 . .
C26 C25 H25A 110.8 . .
N3 C25 H25B 110.8 . .
C26 C25 H25B 110.8 . .
H25A C25 H25B 108.9 . .
N3 C30 C26 105.6(10) . .
N3 C30 H30A 110.6 . .
C26 C30 H30A 110.6 . .
N3 C30 H30B 110.6 . .
C26 C30 H30B 110.6 . .
H30A C30 H30B 108.8 . .
N3 C27 C28 113.7(11) . .
N3 C27 H27A 108.8 . .
C28 C27 H27A 108.8 . .
N3 C27 H27B 108.8 . .
C28 C27 H27B 108.8 . .
H27A C27 H27B 107.7 . .
N3 C29 C28 114.0(11) . 2_566
N3 C29 H29A 108.8 . .
C28 C29 H29A 108.8 2_566 .
N3 C29 H29B 108.8 . .
C28 C29 H29B 108.8 2_566 .
H29A C29 H29B 107.6 . .
C30 C26 C25 72.7(9) . .
C30 C26 H26A 177.5 . .
C25 C26 H26A 109.5 . .
C30 C26 H26B 68.3 . .
C25 C26 H26B 109.5 . .
H26A C26 H26B 109.5 . .
C30 C26 H26C 70.7 . .
C25 C26 H26C 109.5 . .
H26A C26 H26C 109.5 . .
H26B C26 H26C 109.5 . .
C27 C28 C29 63.6(9) . 2_566
C27 C28 H28A 109.5 . .
C29 C28 H28A 171.5 2_566 .
C27 C28 H28B 109.5 . .
C29 C28 H28B 78.2 2_566 .
H28A C28 H28B 109.5 . .
C27 C28 H28C 109.5 . .
C29 C28 H28C 70.1 2_566 .
H28A C28 H28C 109.5 . .
H28B C28 H28C 109.5 . .
C3 Mn1 C2 94.6(4) . .
C3 Mn1 C1 90.6(5) . .
C2 Mn1 C1 92.7(4) . .
C3 Mn1 Se3 172.0(3) . .
C2 Mn1 Se3 93.4(3) . .
C1 Mn1 Se3 90.1(4) . .
C3 Mn1 Se2 92.0(3) . .
C2 Mn1 Se2 93.6(3) . .
C1 Mn1 Se2 172.9(3) . .
Se3 Mn1 Se2 86.34(4) . .
C3 Mn1 Se1 93.1(3) . .
C2 Mn1 Se1 169.9(3) . .
C1 Mn1 Se1 93.8(3) . .
Se3 Mn1 Se1 78.93(4) . .
Se2 Mn1 Se1 79.49(4) . .
C4 Mn2 C5 98.3(3) . .
C4 Mn2 C6 85.4(3) . .
C5 Mn2 C6 85.5(3) . .
C4 Mn2 Se3 169.9(2) . .
C5 Mn2 Se3 90.3(2) . .
C6 Mn2 Se3 100.8(2) . .
C4 Mn2 Se1 91.0(2) . .
C5 Mn2 Se1 168.7(2) . .
C6 Mn2 Se1 101.8(2) . .
Se3 Mn2 Se1 79.93(4) . .
C4 Mn2 Se2 86.9(2) . .
C5 Mn2 Se2 93.8(2) . .
C6 Mn2 Se2 172.0(2) . .
Se3 Mn2 Se2 87.16(4) . .
Se1 Mn2 Se2 80.21(4) . .
C4 Mn2 Mn3 121.5(2) . .
C5 Mn2 Mn3 122.4(3) . .
C6 Mn2 Mn3 61.1(2) . .
Se3 Mn2 Mn3 56.56(4) . .
Se1 Mn2 Mn3 56.17(4) . .
Se2 Mn2 Mn3 125.25(5) . .
C9 Mn3 C7 90.6(4) . .
C9 Mn3 C8 93.3(5) . .
C7 Mn3 C8 94.0(5) . .
C9 Mn3 C6 171.5(3) . .
C7 Mn3 C6 83.4(3) . .
C8 Mn3 C6 81.2(4) . .
C9 Mn3 Se1 98.9(3) . .
C7 Mn3 Se1 92.1(3) . .
C8 Mn3 Se1 166.4(4) . .
C6 Mn3 Se1 87.43(17) . .
C9 Mn3 Se3 100.4(3) . .
C7 Mn3 Se3 167.8(3) . .
C8 Mn3 Se3 90.7(4) . .
C6 Mn3 Se3 86.23(18) . .
Se1 Mn3 Se3 81.11(4) . .
C9 Mn3 Mn2 147.6(3) . .
C7 Mn3 Mn2 110.5(3) . .
C8 Mn3 Mn2 108.8(4) . .
C6 Mn3 Mn2 40.93(16) . .
Se1 Mn3 Mn2 57.56(4) . .
Se3 Mn3 Mn2 57.32(4) . .
Mn3 Se1 Mn2 66.26(4) . .
Mn3 Se1 Mn1 96.33(5) . .
Mn2 Se1 Mn1 81.31(4) . .
Se2 Se2 Mn2 109.52(4) 2_665 .
Se2 Se2 Mn1 111.22(5) 2_665 .
Mn2 Se2 Mn1 81.14(4) . .
Mn3 Se3 Mn2 66.12(4) . .
Mn3 Se3 Mn1 96.08(5) . .
Mn2 Se3 Mn1 81.47(4) . .
C14 N1 C12' 130.0(11) . .
C14 N1 C17 113.0(10) . .
C12' N1 C17 116.7(9) . .
C14 N1 C10 117.5(10) . .
C12' N1 C10 60.3(9) . .
C17 N1 C10 98.2(9) . .
C14 N1 C14' 51.8(9) . .
C12' N1 C14' 109.3(9) . .
C17 N1 C14' 104.1(9) . .
C10 N1 C14' 157.6(10) . .
C14 N1 C12 118.3(10) . .
C12' N1 C12 40.3(8) . .
C17 N1 C12 107.3(8) . .
C10 N1 C12 100.1(9) . .
C14' N1 C12 74.7(9) . .
C14 N1 C10' 49.1(9) . .
C12' N1 C10' 110.0(9) . .
C17 N1 C10' 115.2(8) . .
C10 N1 C10' 68.9(8) . .
C14' N1 C10' 99.8(9) . .
C12 N1 C10' 137.1(9) . .
C23 N2 C23 180.000(4) . 2_565
C23 N2 C19 59.6(13) . .
C23 N2 C19 120.4(13) 2_565 .
C23 N2 C19 120.4(13) . 2_565
C23 N2 C19 59.6(13) 2_565 2_565
C19 N2 C19 180.000(4) . 2_565
C23 N2 C21 112.6(11) . .
C23 N2 C21 67.4(11) 2_565 .
C19 N2 C21 72.2(11) . .
C19 N2 C21 107.8(11) 2_565 .
C23 N2 C21 67.4(11) . 2_565
C23 N2 C21 112.6(11) 2_565 2_565
C19 N2 C21 107.8(11) . 2_565
C19 N2 C21 72.2(11) 2_565 2_565
C21 N2 C21 180.0(9) . 2_565
C23 N2 C24 110.7(11) . 2_565
C23 N2 C24 69.3(11) 2_565 2_565
C19 N2 C24 79.3(10) . 2_565
C19 N2 C24 100.7(10) 2_565 2_565
C21 N2 C24 102.7(8) . 2_565
C21 N2 C24 77.3(8) 2_565 2_565
C23 N2 C24 69.3(11) . .
C23 N2 C24 110.7(11) 2_565 .
C19 N2 C24 100.7(10) . .
C19 N2 C24 79.3(10) 2_565 .
C21 N2 C24 77.3(8) . .
C21 N2 C24 102.7(8) 2_565 .
C24 N2 C24 180.0(11) 2_565 .
C29 N3 C29 180.000(5) 2_566 .
C29 N3 C27 68.2(9) 2_566 .
C29 N3 C27 111.8(9) . .
C29 N3 C27 111.8(9) 2_566 2_566
C29 N3 C27 68.2(9) . 2_566
C27 N3 C27 180.000(4) . 2_566
C29 N3 C25 113.0(8) 2_566 .
C29 N3 C25 67.0(8) . .
C27 N3 C25 69.4(8) . .
C27 N3 C25 110.6(8) 2_566 .
C29 N3 C25 67.0(8) 2_566 2_566
C29 N3 C25 113.0(8) . 2_566
C27 N3 C25 110.6(8) . 2_566
C27 N3 C25 69.4(8) 2_566 2_566
C25 N3 C25 180.000(6) . 2_566
C29 N3 C30 69.8(9) 2_566 .
C29 N3 C30 110.2(9) . .
C27 N3 C30 108.0(9) . .
C27 N3 C30 72.0(9) 2_566 .
C25 N3 C30 77.2(8) . .
C25 N3 C30 102.8(8) 2_566 .
C29 N3 C30 110.2(9) 2_566 2_566
C29 N3 C30 69.8(9) . 2_566
C27 N3 C30 72.0(9) . 2_566
C27 N3 C30 108.0(9) 2_566 2_566
C25 N3 C30 102.8(8) . 2_566
C25 N3 C30 77.2(8) 2_566 2_566
C30 N3 C30 180.000(3) . 2_566

loop_
_geom_bond_atom_site_label_1
_geom_bond_atom_site_label_2
_geom_bond_distance
_geom_bond_site_symmetry_2
C1 O1 1.139(11) .
C1 Mn1 1.801(9) .
C2 O2 1.148(10) .
C2 Mn1 1.797(9) .
C3 O3 1.167(11) .
C3 Mn1 1.766(8) .
C4 O4 1.157(9) .
C4 Mn2 1.788(8) .
C5 O5 1.142(10) .
C5 Mn2 1.807(8) .
C6 O6 1.184(10) .
C6 Mn2 1.805(7) .
C6 Mn3 2.411(7) .
C7 O7 1.172(11) .
C7 Mn3 1.791(9) .
C8 O8 1.178(12) .
C8 Mn3 1.782(11) .
C9 O9 1.158(11) .
C9 Mn3 1.778(9) .
C10 C11 1.51(3) .
C10 N1 1.559(18) .
C10 H10A 0.9700 .
C10 H10B 0.9700 .
C10' N1 1.637(16) .
C10' C11 1.82(3) .
C10' H10C 0.9700 .
C10' H10D 0.9700 .
C12 C13 1.60(2) .
C12 N1 1.616(17) .
C12 H12A 0.9700 .
C12 H12B 0.9700 .
C12' N1 1.422(16) .
C12' C13 1.68(2) .
C12' H12C 0.9700 .
C12' H12D 0.9700 .
C14 N1 1.315(17) .
C14 C16 1.69(2) .
C14 H14A 0.9700 .
C14 H14B 0.9700 .
C14' C16 1.32(2) .
C14' N1 1.578(17) .
C14' H14C 0.9700 .
C14' H14D 0.9700 .
C18 C17 1.252(19) .
C18 H18A 0.9600 .
C18 H18B 0.9600 .
C18 H18C 0.9600 .
C18' C17 1.58(2) .
C18' H18D 0.9600 .
C18' H18E 0.9600 .
C18' H18F 0.9600 .
C11 H11A 0.9600 .
C11 H11B 0.9600 .
C11 H11C 0.9600 .
C13 H13A 0.9600 .
C13 H13B 0.9600 .
C13 H13C 0.9600 .
C16 H16A 0.9600 .
C16 H16B 0.9600 .
C16 H16C 0.9600 .
C17 N1 1.514(13) .
C17 H17A 0.9700 .
C17 H17B 0.9700 .
C19 N2 1.52(2) .
C19 C20 1.76(3) .
C19 H19A 0.9700 .
C19 H19B 0.9700 .
C23 N2 1.40(2) .
C23 C22 1.63(3) .
C23 H23A 0.9700 .
C23 H23B 0.9700 .
C21 C22 1.46(2) 2_565
C21 N2 1.554(16) .
C21 H21A 0.9700 .
C21 H21B 0.9700 .
C24 C20 1.57(2) 2_565
C24 N2 1.660(14) .
C24 H24A 0.9700 .
C24 H24B 0.9700 .
C20 C24 1.57(2) 2_565
C20 H20A 0.9600 .
C20 H20B 0.9600 .
C20 H20C 0.9600 .
C22 C21 1.46(2) 2_565
C22 H22A 0.9600 .
C22 H22B 0.9600 .
C22 H22C 0.9600 .
C25 N3 1.558(15) .
C25 C26 1.667(19) .
C25 H25A 0.9700 .
C25 H25B 0.9700 .
C30 N3 1.574(16) .
C30 C26 1.63(2) .
C30 H30A 0.9700 .
C30 H30B 0.9700 .
C27 N3 1.506(16) .
C27 C28 1.559(19) .
C27 H27A 0.9700 .
C27 H27B 0.9700 .
C29 N3 1.460(16) .
C29 C28 1.598(18) 2_566
C29 H29A 0.9700 .
C29 H29B 0.9700 .
C26 H26A 0.9600 .
C26 H26B 0.9600 .
C26 H26C 0.9600 .
C28 C29 1.598(18) 2_566
C28 H28A 0.9600 .
C28 H28B 0.9600 .
C28 H28C 0.9600 .
Mn1 Se3 2.5066(14) .
Mn1 Se2 2.5076(13) .
Mn1 Se1 2.5106(13) .
Mn2 Se3 2.4803(12) .
Mn2 Se1 2.4844(12) .
Mn2 Se2 2.4963(11) .
Mn2 Mn3 2.6946(16) .
Mn3 Se1 2.4454(13) .
Mn3 Se3 2.4591(14) .
Se2 Se2 2.3939(13) 2_665
N2 C23 1.40(2) 2_565
N2 C19 1.52(2) 2_565
N2 C21 1.554(16) 2_565
N2 C24 1.660(14) 2_565
N3 C29 1.460(16) 2_566
N3 C27 1.506(16) 2_566
N3 C25 1.558(15) 2_566
N3 C30 1.574(16) 2_566
